data_4321805
loop_
_publ_author_name
'Hong Zhang'
'Ximin Wang'
'H. Zhu'
'W. Xiao'
'Kecong Zhang'
'Boon K. Teo'

_publ_contact_author
; Prof. Boon K. Teo
 Department of Chemistry
 University of Illinois at Chicago
 Chicago, Il 60607
;
_publ_contact_author_email ' boonkteo@uic.edu '
_publ_contact_author_fax ' 312-996-9422* '
_publ_contact_author_phone ' 312-996-9422 '
_publ_section_title
;
 Anisotropic Templating Effect in the Formation of Two-Dimensional Anionic
 Cadmium-Thiocyanate Coordination Solids [(12C4)2Cd][Cd2(SCN)6] and
 [(12C4)2Cd][Cd3(SCN)8] with Checkerboard and Herringbone Patterns,
 Respectively
;
_journal_name_full 'Inorganic Chemistry'
_journal_page_first 886
_journal_page_last 892
_journal_paper_doi 10.1021/ic980387v
_journal_volume 38
_journal_year 1999
_chemical_formula_sum 'C22 H32 Cd3 N6 O8 S6'
_chemical_formula_weight 1038.12
_space_group_IT_number 15
_symmetry_cell_setting monoclinic
_symmetry_Int_Tables_number 15
_symmetry_space_group_name_Hall '-C 2yc'
_symmetry_space_group_name_H-M 'C 1 2/c 1'
_audit_creation_method 'from TEXRAY.INF file'
_cell_angle_alpha 90
_cell_angle_beta 90.20(1)
_cell_angle_gamma 90
_cell_formula_units_Z 8.00
_cell_length_a 16.297(3)
_cell_length_b 26.267(3)
_cell_length_c 16.296(2)
_cell_measurement_reflns_used 25
_cell_measurement_temperature 298
_cell_measurement_theta_max 15.00
_cell_measurement_theta_min 8.00
_cell_volume 6975.8(17)
_diffrn_ambient_temperature 23.0
_diffrn_measurement_device AFC7R
_diffrn_measurement_method 'omega/2-theta scans'
_diffrn_radiation_monochromator graphite
_diffrn_radiation_source 'X-ray tube'
_diffrn_radiation_type MoKalpha
_diffrn_radiation_wavelength 0.7107
_diffrn_reflns_limit_h_max 20
_diffrn_reflns_limit_h_min 0
_diffrn_reflns_limit_k_max 32
_diffrn_reflns_limit_k_min 0
_diffrn_reflns_limit_l_max 20
_diffrn_reflns_limit_l_min -20
_diffrn_reflns_number 7288
_diffrn_reflns_theta_max 26
_diffrn_standards_decay_% 0.10
_diffrn_standards_interval_count 150
_diffrn_standards_number 3
_exptl_absorpt_coefficient_mu 2.2256
_exptl_absorpt_correction_T_max 0.999
_exptl_absorpt_correction_T_min 0.757
_exptl_absorpt_correction_type empirical
_exptl_absorpt_process_details psi-scan
_exptl_crystal_colour colorless
_exptl_crystal_density_diffrn 1.977
_exptl_crystal_description prismatic
_exptl_crystal_F_000 4080.00
_exptl_crystal_size_max 0.200
_exptl_crystal_size_mid 0.130
_exptl_crystal_size_min 0.200
_refine_diff_density_max 0.84400
_refine_diff_density_min -2.24980
_refine_ls_extinction_coef 0.00000
_refine_ls_extinction_method Zachariasen_type_2_Gaussian_isotropic
_refine_ls_goodness_of_fit_obs 2.970
_refine_ls_hydrogen_treatment noref
_refine_ls_matrix_type full
_refine_ls_number_parameters 407
_refine_ls_number_reflns 5818
_refine_ls_number_restraints 0
_refine_ls_R_factor_obs 0.0390
_refine_ls_shift/esd_max 0.0040
_refine_ls_structure_factor_coef F
_refine_ls_weighting_scheme sigma
_refine_ls_wR_factor_obs 0.0410
_cod_data_source_file ic980387v_1.cif
_cod_data_source_block '[(12C4)2Cd][Cd2(SCN)6]'
_cod_original_cell_volume 6975(1)
_cod_original_sg_symbol_H-M 'C 2/c '
_cod_original_formula_sum 'Cd3 S6 N6 O8 C22 H32'
_cod_database_code 4321805

loop_
_symmetry_equiv_pos_as_xyz
'   +x,   +y,   +z'
'   1/2+x,   1/2+y,   +z'
'   -x,   +y,1/2-z'
'   1/2-x,   1/2+y,1/2-z'
'   -x,   -y,   -z'
'   1/2-x,   1/2-y,   -z'
'   +x,   -y,1/2+z'
'   1/2+x,   1/2-y,1/2+z'

loop_
_atom_site_aniso_label
_atom_site_aniso_U_11
_atom_site_aniso_U_22
_atom_site_aniso_U_33
_atom_site_aniso_U_12
_atom_site_aniso_U_13
_atom_site_aniso_U_23
Cd1 0.0227(2) 0.0373(3) 0.0300(2) -0.0037(2) -0.0006(2) -0.0049(2)
Cd2 0.0229(2) 0.0339(3) 0.0288(2) 0.0012(2) -0.0018(2) -0.0033(2)
Cd3 0.0211(3) 0.0251(3) 0.0275(3) 0.0000 -0.0012(2) 0.0000
Cd4 0.0238(3) 0.0230(3) 0.0285(3) 0.0000 -0.0005(2) 0.0000
S1 0.048(1) 0.047(1) 0.0439(10) -0.0209(9) 0.0075(8) -0.0098(8)
S2 0.0279(8) 0.0446(10) 0.0289(8) -0.0047(7) 0.0014(6) -0.0032(7)
S3 0.0362(9) 0.048(1) 0.064(1) 0.0057(8) -0.0080(9) -0.0224(10)
S4 0.0247(8) 0.0429(9) 0.0332(8) 0.0007(7) -0.0041(6) -0.0076(7)
S5 0.0383(10) 0.041(1) 0.069(1) 0.0008(8) 0.0003(9) 0.0015(9)
S6 0.059(1) 0.0378(10) 0.0420(10) 0.0026(9) -0.0029(8) -0.0015(8)
O1 0.027(2) 0.035(2) 0.034(2) 0.000(2) -0.002(2) 0.004(2)
O2 0.025(2) 0.034(2) 0.035(2) 0.003(2) 0.001(2) 0.003(2)
O3 0.041(3) 0.039(3) 0.044(3) 0.003(2) -0.002(2) -0.011(2)
O4 0.037(3) 0.041(3) 0.049(3) -0.011(2) 0.000(2) -0.002(2)
O5 0.036(2) 0.032(2) 0.038(2) -0.004(2) -0.003(2) 0.001(2)
O6 0.035(2) 0.035(2) 0.038(2) -0.002(2) -0.001(2) 0.003(2)
O7 0.037(2) 0.038(3) 0.043(3) 0.007(2) 0.004(2) 0.006(2)
O8 0.036(2) 0.036(3) 0.047(3) -0.003(2) 0.004(2) -0.005(2)
N1 0.047(3) 0.042(3) 0.037(3) -0.011(3) 0.007(3) -0.002(3)
N2 0.036(3) 0.064(4) 0.031(3) -0.015(3) 0.000(2) -0.007(3)
N3 0.029(3) 0.052(4) 0.046(3) -0.001(3) -0.007(3) 0.002(3)
N4 0.023(3) 0.078(5) 0.039(3) 0.002(3) -0.003(2) -0.020(3)
N5 0.030(3) 0.039(3) 0.040(3) -0.003(2) -0.002(2) -0.008(3)
N6 0.032(3) 0.037(3) 0.034(3) 0.006(2) -0.001(2) -0.003(2)
C1 0.030(3) 0.025(3) 0.044(4) -0.008(3) -0.008(3) -0.004(3)
C2 0.023(3) 0.034(3) 0.035(3) -0.005(3) -0.008(3) -0.003(3)
C3 0.042(4) 0.024(3) 0.036(3) 0.002(3) 0.006(3) -0.002(3)
C4 0.026(3) 0.040(4) 0.031(3) 0.003(3) 0.003(3) -0.008(3)
C5 0.018(3) 0.051(4) 0.028(3) -0.002(3) -0.002(2) -0.004(3)
C6 0.023(3) 0.046(4) 0.023(3) 0.006(3) -0.004(2) -0.001(3)
C7 0.019(3) 0.042(4) 0.048(4) -0.006(3) -0.004(3) -0.001(3)
C8 0.032(3) 0.037(4) 0.042(4) -0.012(3) 0.002(3) 0.003(3)
C9 0.033(3) 0.047(4) 0.025(3) 0.001(3) 0.000(3) 0.002(3)
C10 0.035(4) 0.042(4) 0.037(4) 0.001(3) -0.006(3) 0.011(3)
C11 0.050(5) 0.055(5) 0.070(5) -0.013(4) -0.007(4) -0.021(4)
C12 0.050(5) 0.056(5) 0.060(5) -0.008(4) -0.019(4) -0.012(4)
C13 0.065(5) 0.059(5) 0.059(5) 0.027(4) -0.006(4) -0.023(4)
C14 0.040(4) 0.061(5) 0.071(5) 0.016(4) 0.011(4) -0.010(4)
C15 0.044(4) 0.035(4) 0.044(4) -0.006(3) -0.012(3) -0.004(3)
C16 0.033(3) 0.040(4) 0.049(4) -0.003(3) -0.014(3) -0.003(3)
C17 0.037(4) 0.038(4) 0.039(4) -0.008(3) 0.004(3) 0.005(3)
C18 0.043(4) 0.035(4) 0.032(3) -0.006(3) 0.009(3) 0.000(3)
C19 0.036(4) 0.049(4) 0.060(5) 0.014(3) 0.008(3) -0.004(4)
C20 0.048(4) 0.043(4) 0.060(5) 0.022(3) 0.007(4) -0.001(4)
C21 0.058(5) 0.049(4) 0.036(4) 0.015(4) 0.000(3) 0.013(3)
C22 0.048(4) 0.046(4) 0.055(5) 0.006(3) 0.011(4) 0.024(4)

loop_
_atom_site_label
_atom_site_fract_x
_atom_site_fract_y
_atom_site_fract_z
_atom_site_U_iso_or_equiv
_atom_site_thermal_displace_type
_atom_site_calc_flag
_atom_site_calc_attached_atom
Cd1 0.34303(3) 0.24326(2) 0.06588(3) 0.0300 Uij ? ?
Cd2 0.31669(3) 0.25048(2) 0.40797(3) 0.0286 Uij ? ?
Cd3 0.5000 0.05230(2) 0.7500 0.0246 Uij ? ?
Cd4 0.0000 0.02921(2) 0.2500 0.0251 Uij ? ?
S1 0.4249(1) 0.31243(7) 0.1513(1) 0.0464 Uij ? ?
S2 0.17764(9) 0.23440(6) 0.32248(9) 0.0338 Uij ? ?
S3 0.3997(1) 0.17462(7) 0.3336(1) 0.0495 Uij ? ?
S4 0.57400(9) 0.26390(6) 0.57325(9) 0.0336 Uij ? ?
S5 0.2561(1) 0.08373(7) -0.0093(1) 0.0494 Uij ? ?
S6 0.2557(1) 0.08386(7) 0.5058(1) 0.0464 Uij ? ?
O1 0.5839(2) 0.1041(2) 0.6658(2) 0.0316 Uij ? ?
O2 0.4157(2) 0.1040(1) 0.6652(2) 0.0312 Uij ? ?
O3 0.4973(3) -0.0007(2) 0.6300(3) 0.0413 Uij ? ?
O4 0.3801(3) -0.0018(2) 0.7515(3) 0.0423 Uij ? ?
O5 0.1200(2) 0.0799(2) 0.2371(2) 0.0353 Uij ? ?
O6 -0.0133(2) 0.0801(2) 0.1298(2) 0.0357 Uij ? ?
O7 0.0926(2) -0.0229(2) 0.3256(3) 0.0396 Uij ? ?
O8 0.0759(3) -0.0229(2) 0.1559(3) 0.0395 Uij ? ?
N1 0.3507(3) 0.3097(2) 0.3067(3) 0.0420 Uij ? ?
N2 0.2557(3) 0.2275(2) 0.1706(3) 0.0436 Uij ? ?
N3 0.5577(3) 0.1810(2) 0.4026(3) 0.0425 Uij ? ?
N4 0.4212(3) 0.2681(2) 0.4939(3) 0.0469 Uij ? ?
N5 0.2571(3) 0.1898(2) -0.0146(3) 0.0363 Uij ? ?
N6 0.2607(3) 0.1901(2) 0.5092(3) 0.0344 Uij ? ?
C1 0.3797(4) 0.3097(2) 0.2421(4) 0.0328 Uij ? ?
C2 0.2242(3) 0.2302(2) 0.2329(4) 0.0309 Uij ? ?
C3 0.4923(4) 0.1802(2) 0.3757(4) 0.0339 Uij ? ?
C4 0.4836(3) 0.2665(2) 0.5263(3) 0.0322 Uij ? ?
C5 0.2566(3) 0.1457(3) -0.0121(3) 0.0324 Uij ? ?
C6 0.2581(3) 0.1456(3) 0.5076(3) 0.0306 Uij ? ?
C7 0.6543(3) 0.1219(2) 0.7901(4) 0.0366 Uij ? ?
C8 0.6287(4) 0.1435(2) 0.7080(4) 0.0370 Uij ? ?
C9 0.5394(4) 0.1211(2) 0.5948(3) 0.0352 Uij ? ?
C10 0.4571(4) 0.1428(2) 0.6188(4) 0.0384 Uij ? ?
C11 0.3768(4) -0.0405(3) 0.6903(5) 0.0583 Uij ? ?
C12 0.4151(4) -0.0196(3) 0.6153(5) 0.0554 Uij ? ?
C13 0.5585(5) -0.0398(3) 0.6264(5) 0.0611 Uij ? ?
C14 0.6340(4) -0.0197(3) 0.6659(5) 0.0575 Uij ? ?
C15 0.0737(4) 0.1194(2) 0.3647(4) 0.0410 Uij ? ?
C16 0.1452(4) 0.0973(2) 0.3166(4) 0.0406 Uij ? ?
C17 0.1144(4) 0.1195(2) 0.1765(4) 0.0379 Uij ? ?
C18 0.0663(4) 0.0979(2) 0.1049(4) 0.0368 Uij ? ?
C19 0.1491(4) -0.0400(3) 0.1946(5) 0.0482 Uij ? ?
C20 0.1327(4) -0.0616(3) 0.2789(5) 0.0504 Uij ? ?
C21 0.0557(4) -0.0413(3) 0.3991(4) 0.0479 Uij ? ?
C22 -0.0299(4) -0.0625(3) 0.3826(4) 0.0495 Uij ? ?
H1 0.6903 0.0938 0.7806 0.0507 Uij ? ?
H2 0.6846 0.1474 0.8203 0.0507 Uij ? ?
H3 0.6746 0.1545 0.6761 0.0507 Uij ? ?
H4 0.5936 0.1732 0.7158 0.0507 Uij ? ?
H5 0.5709 0.1468 0.5667 0.0507 Uij ? ?
H6 0.5310 0.0935 0.5579 0.0507 Uij ? ?
H7 0.4641 0.1731 0.6523 0.0507 Uij ? ?
H8 0.4252 0.1526 0.5718 0.0507 Uij ? ?
H9 0.3808 0.0076 0.5954 0.0507 Uij ? ?
H10 0.4165 -0.0454 0.5734 0.0507 Uij ? ?
H11 0.3218 -0.0509 0.6788 0.0507 Uij ? ?
H12 0.4074 -0.0702 0.7068 0.0507 Uij ? ?
H13 0.5681 -0.0505 0.5712 0.0507 Uij ? ?
H14 0.5407 -0.0699 0.6567 0.0507 Uij ? ?
H15 0.6522 0.0097 0.6337 0.0507 Uij ? ?
H16 0.6773 -0.0442 0.6635 0.0507 Uij ? ?
H17 0.0537 0.1490 0.3353 0.0507 Uij ? ?
H18 0.0925 0.1314 0.4176 0.0507 Uij ? ?
H19 0.1885 0.1210 0.3125 0.0507 Uij ? ?
H20 0.1659 0.0680 0.3477 0.0507 Uij ? ?
H21 0.1679 0.1308 0.1601 0.0507 Uij ? ?
H22 0.0858 0.1487 0.1984 0.0507 Uij ? ?
H23 0.0609 0.1231 0.0621 0.0507 Uij ? ?
H24 0.0973 0.0699 0.0815 0.0507 Uij ? ?
H25 0.1864 -0.0114 0.1996 0.0507 Uij ? ?
H26 0.1754 -0.0647 0.1604 0.0507 Uij ? ?
H27 0.1830 -0.0718 0.3047 0.0507 Uij ? ?
H28 0.0984 -0.0912 0.2739 0.0507 Uij ? ?
H29 0.0512 -0.0140 0.4386 0.0507 Uij ? ?
H30 0.0904 -0.0670 0.4238 0.0507 Uij ? ?
H31 -0.0536 -0.0758 0.4314 0.0507 Uij ? ?
H32 -0.0244 -0.0912 0.3443 0.0507 Uij ? ?

loop_
_atom_type_symbol
_atom_type_oxidation_number
_atom_type_number_in_cell
_atom_type_scat_dispersion_real
_atom_type_scat_dispersion_imag
_atom_type_scat_source
C 0 176 0.003 0.002 'International Tables'
O 0 64 0.011 0.006 'International Tables'
N 0 48 0.006 0.003 'International Tables'
Cd 0 24 -0.807 1.202 'International Tables'
S 0 48 0.125 0.123 'International Tables'
H 0 256 0.000 0.000 'International Tables'

loop_
_geom_angle_atom_site_label_1
_geom_angle_atom_site_label_2
_geom_angle_atom_site_label_3
_geom_angle
_geom_angle_site_symmetry_1
_geom_angle_site_symmetry_2
_geom_angle_site_symmetry_3
_geom_angle_publ_flag
S(1) Cd(1) S(4) 92.92(5) ? ? ? yes
S(1) Cd(1) N(2) 92.6(1) ? ? ? yes
S(1) Cd(1) N(3) 91.0(1) ? ? ? yes
S(1) Cd(1) N(5) 172.5(1) ? ? ? yes
S(1) Cd(1) N(5) 91.1(1) ? ? ? yes
S(4) Cd(1) N(2) 171.1(1) ? ? ? yes
S(4) Cd(1) N(3) 88.7(1) ? ? ? yes
S(4) Cd(1) N(5) 87.2(1) ? ? ? yes
S(4) Cd(1) N(5) 84.7(1) ? ? ? yes
N(2) Cd(1) N(3) 98.2(2) ? ? ? yes
N(2) Cd(1) N(5) 86.4(2) ? ? ? yes
N(2) Cd(1) N(5) 88.2(2) ? ? ? yes
N(3) Cd(1) N(5) 96.4(2) ? ? ? yes
N(3) Cd(1) N(5) 173.2(2) ? ? ? yes
N(5) Cd(1) N(5) 81.4(2) ? ? ? yes
S(2) Cd(2) S(3) 94.26(5) ? ? ? yes
S(2) Cd(2) N(1) 86.6(1) ? ? ? yes
S(2) Cd(2) N(4) 171.7(1) ? ? ? yes
S(2) Cd(2) N(6) 86.1(1) ? ? ? yes
S(2) Cd(2) N(6) 87.2(1) ? ? ? yes
S(3) Cd(2) N(1) 93.1(1) ? ? ? yes
S(3) Cd(2) N(4) 93.0(1) ? ? ? yes
S(3) Cd(2) N(6) 90.7(1) ? ? ? yes
S(3) Cd(2) N(6) 171.7(1) ? ? ? yes
N(1) Cd(2) N(4) 97.0(2) ? ? ? yes
N(1) Cd(2) N(6) 172.0(2) ? ? ? yes
N(1) Cd(2) N(6) 95.1(2) ? ? ? yes
N(4) Cd(2) N(6) 89.8(2) ? ? ? yes
N(4) Cd(2) N(6) 85.1(2) ? ? ? yes
N(6) Cd(2) N(6) 81.2(2) ? ? ? yes
O(1) Cd(3) O(1) 109.9(2) ? ? ? yes
O(1) Cd(3) O(2) 70.6(1) ? ? ? yes
O(1) Cd(3) O(2) 71.0(1) ? ? ? yes
O(1) Cd(3) O(3) 82.5(1) ? ? ? yes
O(1) Cd(3) O(3) 142.7(1) ? ? ? yes
O(1) Cd(3) O(4) 144.3(1) ? ? ? yes
O(1) Cd(3) O(4) 82.1(1) ? ? ? yes
O(1) Cd(3) O(2) 71.0(1) ? ? ? yes
O(1) Cd(3) O(2) 70.6(1) ? ? ? yes
O(1) Cd(3) O(3) 142.7(1) ? ? ? yes
O(1) Cd(3) O(3) 82.5(1) ? ? ? yes
O(1) Cd(3) O(4) 82.1(1) ? ? ? yes
O(1) Cd(3) O(4) 144.3(1) ? ? ? yes
O(2) Cd(3) O(2) 110.2(2) ? ? ? yes
O(2) Cd(3) O(3) 81.3(1) ? ? ? yes
O(2) Cd(3) O(3) 144.6(1) ? ? ? yes
O(2) Cd(3) O(4) 82.8(1) ? ? ? yes
O(2) Cd(3) O(4) 142.9(1) ? ? ? yes
O(2) Cd(3) O(3) 144.6(1) ? ? ? yes
O(2) Cd(3) O(3) 81.3(1) ? ? ? yes
O(2) Cd(3) O(4) 142.9(1) ? ? ? yes
O(2) Cd(3) O(4) 82.8(1) ? ? ? yes
O(3) Cd(3) O(3) 109.1(2) ? ? ? yes
O(3) Cd(3) O(4) 69.8(1) ? ? ? yes
O(3) Cd(3) O(4) 70.3(1) ? ? ? yes
O(3) Cd(3) O(4) 70.3(1) ? ? ? yes
O(3) Cd(3) O(4) 69.8(1) ? ? ? yes
O(4) Cd(3) O(4) 108.0(2) ? ? ? yes
O(5) Cd(4) O(5) 111.8(2) ? ? ? yes
O(5) Cd(4) O(6) 71.7(1) ? ? ? yes
O(5) Cd(4) O(6) 71.6(1) ? ? ? yes
O(5) Cd(4) O(7) 81.2(1) ? ? ? yes
O(5) Cd(4) O(7) 142.9(1) ? ? ? yes
O(5) Cd(4) O(8) 80.7(1) ? ? ? yes
O(5) Cd(4) O(8) 143.3(1) ? ? ? yes
O(5) Cd(4) O(6) 71.6(1) ? ? ? yes
O(5) Cd(4) O(6) 71.7(1) ? ? ? yes
O(5) Cd(4) O(7) 142.9(1) ? ? ? yes
O(5) Cd(4) O(7) 81.2(1) ? ? ? yes
O(5) Cd(4) O(8) 143.3(1) ? ? ? yes
O(5) Cd(4) O(8) 80.7(1) ? ? ? yes
O(6) Cd(4) O(6) 111.7(2) ? ? ? yes
O(6) Cd(4) O(7) 143.6(1) ? ? ? yes
O(6) Cd(4) O(7) 80.8(1) ? ? ? yes
O(6) Cd(4) O(8) 80.8(1) ? ? ? yes
O(6) Cd(4) O(8) 143.1(1) ? ? ? yes
O(6) Cd(4) O(7) 80.8(1) ? ? ? yes
O(6) Cd(4) O(7) 143.6(1) ? ? ? yes
O(6) Cd(4) O(8) 143.1(1) ? ? ? yes
O(6) Cd(4) O(8) 80.8(1) ? ? ? yes
O(7) Cd(4) O(7) 109.8(2) ? ? ? yes
O(7) Cd(4) O(8) 71.0(1) ? ? ? yes
O(7) Cd(4) O(8) 70.7(1) ? ? ? yes
O(7) Cd(4) O(8) 70.7(1) ? ? ? yes
O(7) Cd(4) O(8) 71.0(1) ? ? ? yes
O(8) Cd(4) O(8) 110.5(2) ? ? ? yes
Cd(1) S(1) C(1) 102.4(2) ? ? ? yes
Cd(2) S(2) C(2) 94.6(2) ? ? ? yes
Cd(2) S(3) C(3) 101.8(2) ? ? ? yes
Cd(1) S(4) C(4) 93.9(2) ? ? ? yes
Cd(3) O(1) C(8) 115.3(3) ? ? ? yes
Cd(3) O(1) C(9) 110.7(3) ? ? ? yes
C(8) O(1) C(9) 114.7(4) ? ? ? yes
Cd(3) O(2) C(7) 110.7(3) ? ? ? yes
Cd(3) O(2) C(10) 116.1(3) ? ? ? yes
C(7) O(2) C(10) 114.2(4) ? ? ? yes
Cd(3) O(3) C(12) 110.3(4) ? ? ? yes
Cd(3) O(3) C(13) 116.0(4) ? ? ? yes
C(12) O(3) C(13) 113.0(5) ? ? ? yes
Cd(3) O(4) C(11) 116.1(4) ? ? ? yes
Cd(3) O(4) C(14) 109.4(4) ? ? ? yes
C(11) O(4) C(14) 114.4(5) ? ? ? yes
Cd(4) O(5) C(16) 109.4(3) ? ? ? yes
Cd(4) O(5) C(17) 114.6(3) ? ? ? yes
C(16) O(5) C(17) 114.2(5) ? ? ? yes
Cd(4) O(6) C(15) 114.5(3) ? ? ? yes
Cd(4) O(6) C(18) 109.6(3) ? ? ? yes
C(15) O(6) C(18) 113.8(4) ? ? ? yes
Cd(4) O(7) C(20) 115.1(4) ? ? ? yes
Cd(4) O(7) C(21) 111.2(4) ? ? ? yes
C(20) O(7) C(21) 113.7(5) ? ? ? yes
Cd(4) O(8) C(19) 109.3(4) ? ? ? yes
Cd(4) O(8) C(22) 115.1(4) ? ? ? yes
C(19) O(8) C(22) 113.9(5) ? ? ? yes
Cd(2) N(1) C(1) 137.8(5) ? ? ? yes
Cd(1) N(2) C(2) 161.0(5) ? ? ? yes
Cd(1) N(3) C(3) 136.8(5) ? ? ? yes
Cd(2) N(4) C(4) 161.5(5) ? ? ? yes
Cd(1) N(5) Cd(1) 98.6(2) ? ? ? yes
Cd(1) N(5) C(5) 125.2(4) ? ? ? yes
Cd(1) N(5) C(5) 134.3(4) ? ? ? yes
Cd(2) N(6) Cd(2) 98.8(2) ? ? ? yes
Cd(2) N(6) C(6) 129.9(4) ? ? ? yes
Cd(2) N(6) C(6) 129.7(4) ? ? ? yes
S(1) C(1) N(1) 176.6(6) ? ? ? yes
S(2) C(2) N(2) 179.3(6) ? ? ? yes
S(3) C(3) N(3) 175.4(6) ? ? ? yes
S(4) C(4) N(4) 179.9(6) ? ? ? yes
S(5) C(5) N(5) 179.6(5) ? ? ? yes
S(6) C(6) N(6) 179.3(5) ? ? ? yes
O(2) C(7) C(8) 110.7(4) ? ? ? yes
O(2) C(7) H(1) 108.4734 ? ? ? no
O(2) C(7) H(2) 112.0388 ? ? ? no
C(8) C(7) H(1) 108.3853 ? ? ? no
C(8) C(7) H(2) 109.3098 ? ? ? no
H(1) C(7) H(2) 107.7760 ? ? ? no
O(1) C(8) C(7) 107.0(5) ? ? ? yes
O(1) C(8) H(3) 110.6259 ? ? ? no
O(1) C(8) H(4) 109.8700 ? ? ? no
C(7) C(8) H(3) 112.3401 ? ? ? no
C(7) C(8) H(4) 110.2521 ? ? ? no
H(3) C(8) H(4) 106.7927 ? ? ? no
O(1) C(9) C(10) 110.9(5) ? ? ? yes
O(1) C(9) H(5) 109.3452 ? ? ? no
O(1) C(9) H(6) 110.1249 ? ? ? no
C(10) C(9) H(5) 109.3779 ? ? ? no
C(10) C(9) H(6) 109.0946 ? ? ? no
H(5) C(9) H(6) 107.9694 ? ? ? no
O(2) C(10) C(9) 106.6(5) ? ? ? yes
O(2) C(10) H(7) 109.7568 ? ? ? no
O(2) C(10) H(8) 110.8167 ? ? ? no
C(9) C(10) H(7) 110.6481 ? ? ? no
C(9) C(10) H(8) 112.0017 ? ? ? no
H(7) C(10) H(8) 107.0137 ? ? ? no
O(4) C(11) C(12) 107.4(6) ? ? ? yes
O(4) C(11) H(11) 112.0085 ? ? ? no
O(4) C(11) H(12) 111.4512 ? ? ? no
C(12) C(11) H(11) 109.9796 ? ? ? no
C(12) C(11) H(12) 108.1287 ? ? ? no
H(11) C(11) H(12) 107.8137 ? ? ? no
O(3) C(12) C(11) 112.5(6) ? ? ? yes
O(3) C(12) H(9) 109.6393 ? ? ? no
O(3) C(12) H(10) 109.5988 ? ? ? no
C(11) C(12) H(9) 107.8799 ? ? ? no
C(11) C(12) H(10) 109.6432 ? ? ? no
H(9) C(12) H(10) 107.4085 ? ? ? no
O(3) C(13) C(14) 107.6(6) ? ? ? yes
O(3) C(13) H(13) 111.3274 ? ? ? no
O(3) C(13) H(14) 110.4934 ? ? ? no
C(14) C(13) H(13) 111.9785 ? ? ? no
C(14) C(13) H(14) 108.4997 ? ? ? no
H(13) C(13) H(14) 106.9187 ? ? ? no
O(4) C(14) C(13) 112.7(6) ? ? ? yes
O(4) C(14) H(15) 106.9612 ? ? ? no
O(4) C(14) H(16) 112.1201 ? ? ? no
C(13) C(14) H(15) 107.4470 ? ? ? no
C(13) C(14) H(16) 110.6691 ? ? ? no
H(15) C(14) H(16) 106.5328 ? ? ? no
O(6) C(15) C(16) 106.5(5) ? ? ? yes
O(6) C(15) H(17) 112.3362 ? ? ? no
O(6) C(15) H(18) 113.2623 ? ? ? no
C(16) C(15) H(17) 107.9931 ? ? ? no
C(16) C(15) H(18) 110.0048 ? ? ? no
H(17) C(15) H(18) 106.6325 ? ? ? no
O(5) C(16) C(15) 111.7(5) ? ? ? yes
O(5) C(16) H(19) 110.9195 ? ? ? no
O(5) C(16) H(20) 108.4192 ? ? ? no
C(15) C(16) H(19) 110.9944 ? ? ? no
C(15) C(16) H(20) 107.2429 ? ? ? no
H(19) C(16) H(20) 107.3966 ? ? ? no
O(5) C(17) C(18) 106.9(5) ? ? ? yes
O(5) C(17) H(21) 111.1100 ? ? ? no
O(5) C(17) H(22) 110.3816 ? ? ? no
C(18) C(17) H(21) 111.6719 ? ? ? no
C(18) C(17) H(22) 109.4854 ? ? ? no
H(21) C(17) H(22) 107.3485 ? ? ? no
O(6) C(18) C(17) 111.7(5) ? ? ? yes
O(6) C(18) H(23) 110.2591 ? ? ? no
O(6) C(18) H(24) 109.5142 ? ? ? no
C(17) C(18) H(23) 110.1717 ? ? ? no
C(17) C(18) H(24) 108.5582 ? ? ? no
H(23) C(18) H(24) 106.4695 ? ? ? no
O(8) C(19) C(20) 111.8(5) ? ? ? yes
O(8) C(19) H(25) 108.5420 ? ? ? no
O(8) C(19) H(26) 109.4451 ? ? ? no
C(20) C(19) H(25) 109.0470 ? ? ? no
C(20) C(19) H(26) 110.7977 ? ? ? no
H(25) C(19) H(26) 107.0998 ? ? ? no
O(7) C(20) C(19) 107.5(5) ? ? ? yes
O(7) C(20) H(27) 110.9859 ? ? ? no
O(7) C(20) H(28) 110.7622 ? ? ? no
C(19) C(20) H(27) 110.5887 ? ? ? no
C(19) C(20) H(28) 109.2737 ? ? ? no
H(27) C(20) H(28) 107.7506 ? ? ? no
O(7) C(21) C(22) 111.3(5) ? ? ? yes
O(7) C(21) H(29) 109.9190 ? ? ? no
O(7) C(21) H(30) 109.8021 ? ? ? no
C(22) C(21) H(29) 108.4927 ? ? ? no
C(22) C(21) H(30) 110.4958 ? ? ? no
H(29) C(21) H(30) 106.6622 ? ? ? no
O(8) C(22) C(21) 106.9(5) ? ? ? yes
O(8) C(22) H(31) 114.9033 ? ? ? no
O(8) C(22) H(32) 109.1101 ? ? ? no
C(21) C(22) H(31) 111.1329 ? ? ? no
C(21) C(22) H(32) 107.9428 ? ? ? no
H(31) C(22) H(32) 106.6479 ? ? ? no

loop_
_geom_bond_atom_site_label_1
_geom_bond_atom_site_label_2
_geom_bond_distance
_geom_bond_site_symmetry_1
_geom_bond_site_symmetry_2
_geom_bond_publ_flag
Cd(1) S(1) 2.647(2) ? ? yes
Cd(1) S(4) 2.699(2) ? ? yes
Cd(1) N(2) 2.263(5) ? ? yes
Cd(1) N(3) 2.356(5) ? ? yes
Cd(1) N(5) 2.375(5) ? ? yes
Cd(1) N(5) 2.539(5) ? ? yes
Cd(2) S(2) 2.690(2) ? ? yes
Cd(2) S(3) 2.698(2) ? ? yes
Cd(2) N(1) 2.335(5) ? ? yes
Cd(2) N(4) 2.250(5) ? ? yes
Cd(2) N(6) 2.467(5) ? ? yes
Cd(2) N(6) 2.421(5) ? ? yes
Cd(3) O(1) 2.371(4) ? ? yes
Cd(3) O(1) 2.371(4) ? ? yes
Cd(3) O(2) 2.372(4) ? ? yes
Cd(3) O(2) 2.372(4) ? ? yes
Cd(3) O(3) 2.401(4) ? ? yes
Cd(3) O(3) 2.401(4) ? ? yes
Cd(3) O(4) 2.417(4) ? ? yes
Cd(3) O(4) 2.417(4) ? ? yes
Cd(4) O(5) 2.375(4) ? ? yes
Cd(4) O(5) 2.375(4) ? ? yes
Cd(4) O(6) 2.381(4) ? ? yes
Cd(4) O(6) 2.381(4) ? ? yes
Cd(4) O(7) 2.378(4) ? ? yes
Cd(4) O(7) 2.378(4) ? ? yes
Cd(4) O(8) 2.402(4) ? ? yes
Cd(4) O(8) 2.402(4) ? ? yes
S(1) C(1) 1.656(7) ? ? yes
S(2) C(2) 1.651(6) ? ? yes
S(3) C(3) 1.661(6) ? ? yes
S(4) C(4) 1.659(6) ? ? yes
S(5) C(5) 1.628(7) ? ? yes
S(6) C(6) 1.623(7) ? ? yes
O(1) C(8) 1.440(7) ? ? yes
O(1) C(9) 1.434(7) ? ? yes
O(2) C(7) 1.435(7) ? ? yes
O(2) C(10) 1.441(7) ? ? yes
O(3) C(12) 1.447(8) ? ? yes
O(3) C(13) 1.434(9) ? ? yes
O(4) C(11) 1.425(9) ? ? yes
O(4) C(14) 1.445(9) ? ? yes
O(5) C(16) 1.432(8) ? ? yes
O(5) C(17) 1.437(8) ? ? yes
O(6) C(15) 1.430(8) ? ? yes
O(6) C(18) 1.440(7) ? ? yes
O(7) C(20) 1.429(8) ? ? yes
O(7) C(21) 1.427(8) ? ? yes
O(8) C(19) 1.419(8) ? ? yes
O(8) C(22) 1.427(8) ? ? yes
N(1) C(1) 1.157(8) ? ? yes
N(2) C(2) 1.142(8) ? ? yes
N(3) C(3) 1.152(8) ? ? yes
N(4) C(4) 1.145(8) ? ? yes
N(5) C(5) 1.158(9) ? ? yes
N(6) C(6) 1.169(8) ? ? yes
C(7) C(8) 1.510(9) ? ? yes
C(7) H(1) 0.9562 ? ? no
C(7) H(2) 0.9641 ? ? no
C(8) H(3) 0.9578 ? ? no
C(8) H(4) 0.9744 ? ? no
C(9) C(10) 1.510(9) ? ? yes
C(9) H(5) 0.9663 ? ? no
C(9) H(6) 0.9515 ? ? no
C(10) H(7) 0.9714 ? ? no
C(10) H(8) 0.9581 ? ? no
C(11) C(12) 1.48(1) ? ? yes
C(11) H(11) 0.9552 ? ? no
C(11) H(12) 0.9645 ? ? no
C(12) H(9) 0.9633 ? ? no
C(12) H(10) 0.9614 ? ? no
C(13) C(14) 1.48(1) ? ? yes
C(13) H(13) 0.9556 ? ? no
C(13) H(14) 0.9751 ? ? no
C(14) H(15) 0.9797 ? ? no
C(14) H(16) 0.9560 ? ? no
C(15) C(16) 1.522(9) ? ? yes
C(15) H(17) 0.9689 ? ? no
C(15) H(18) 0.9656 ? ? no
C(16) H(19) 0.9452 ? ? no
C(16) H(20) 0.9795 ? ? no
C(17) C(18) 1.514(9) ? ? yes
C(17) H(21) 0.9591 ? ? no
C(17) H(22) 0.9663 ? ? no
C(18) H(23) 0.9650 ? ? no
C(18) H(24) 0.9714 ? ? no
C(19) C(20) 1.51(1) ? ? yes
C(19) H(25) 0.9698 ? ? no
C(19) H(26) 0.9587 ? ? no
C(20) H(27) 0.9589 ? ? no
C(20) H(28) 0.9616 ? ? no
C(21) C(22) 1.52(1) ? ? yes
C(21) H(29) 0.9659 ? ? no
C(21) H(30) 0.9680 ? ? no
C(22) H(31) 0.9519 ? ? no
C(22) H(32) 0.9823 ? ? no
